data_1559878
loop_
_publ_author_name
'Brunner, Pierre-Louis M.'
'Beaudoin, Daniel'
'Heskia, Alice'
'Maris, Thierry'
'Dubois, Marc-Andr\'e'
'Wuest, James D.'

_publ_section_title
;
 Low-bandgap push--pull molecules in polymer matrices for use in thin-film
 organic photovoltaic devices
;
_journal_name_full 'Canadian Journal of Chemistry'
_journal_page_first 564
_journal_page_last 574
_journal_paper_doi 10.1139/cjc-2020-0081
_journal_volume 98
_journal_year 2020
_chemical_formula_moiety 'C76 H86 N4 S4'
_chemical_formula_sum 'C76 H86 N4 S4'
_chemical_formula_weight 1183.72
_chemical_name_systematic
;
2,2'-((5',5'''?-(6,6,12,12-Tetraoctyl-6,12-dihydroindeno[1,2-b]-
fluorene-2,8-diyl)bis([2'',2'''-bithiophene]-5'',5'-diyl))bis-
(methanylylidene))dimalononitrile
;
_space_group_crystal_system triclinic
_space_group_IT_number 2
_space_group_name_Hall '-P 1'
_space_group_name_H-M_alt 'P -1'
_atom_sites_solution_hydrogens geom
_atom_sites_solution_primary direct
_audit_creation_date 2015-09-25
_audit_creation_method
;
Olex2 1.2
(compiled 2015.01.26 svn.r3150 for OlexSys, GUI svn.r4998)
;
_cell_angle_alpha 86.6407(15)
_cell_angle_beta 80.1601(14)
_cell_angle_gamma 69.4562(12)
_cell_formula_units_Z 2
_cell_length_a 11.4541(3)
_cell_length_b 13.8929(3)
_cell_length_c 22.6243(6)
_cell_measurement_reflns_used 9544
_cell_measurement_temperature 100
_cell_measurement_theta_max 68.227
_cell_measurement_theta_min 3.397
_cell_volume 3321.66(15)
_computing_cell_refinement
;
SAINT (2013) V8.32B; Integration Software for Single Crystal Data.
Bruker AXS Inc., Madison, WI 53719-1173.
;
_computing_data_collection
;
APEX 2 (2013) Bruker AXS Inc., Madison, WI 53719-1173.
;
_computing_data_reduction
;
SAINT (2013) V8.32B; Integration Software for Single Crystal Data.
Bruker AXS Inc., Madison, WI 53719-1173.
;
_computing_molecular_graphics 'Olex2 (Dolomanov et al., 2009)'
_computing_publication_material 'Olex2 (Dolomanov et al., 2009)'
_computing_structure_refinement 'XL (Sheldrick, 2008)'
_computing_structure_solution 'XS (Sheldrick, 2008)'
_diffrn_ambient_temperature 100
_diffrn_detector 'CCD area detector'
_diffrn_detector_area_resol_mean 8.3
_diffrn_detector_type 'Bruker Platinum 135 CCD Area Detector'
_diffrn_measured_fraction_theta_full 0.977
_diffrn_measured_fraction_theta_max 0.975
_diffrn_measurement_device 'k-geometry diffractometer'
_diffrn_measurement_device_type 'Bruker Microstar X8'
_diffrn_measurement_method '\w scans'
_diffrn_radiation_collimation 'Focusing mirrors'
_diffrn_radiation_monochromator 'Helios Mirror Optics'
_diffrn_radiation_probe x-ray
_diffrn_radiation_type CuK\a
_diffrn_radiation_wavelength 1.54178
_diffrn_reflns_av_R_equivalents 0.0653
_diffrn_reflns_av_unetI/netI 0.0454
_diffrn_reflns_Laue_measured_fraction_full 0.977
_diffrn_reflns_Laue_measured_fraction_max 0.975
_diffrn_reflns_limit_h_max 13
_diffrn_reflns_limit_h_min -13
_diffrn_reflns_limit_k_max 16
_diffrn_reflns_limit_k_min -16
_diffrn_reflns_limit_l_max 27
_diffrn_reflns_limit_l_min -27
_diffrn_reflns_number 67547
_diffrn_reflns_point_group_measured_fraction_full 0.977
_diffrn_reflns_point_group_measured_fraction_max 0.975
_diffrn_reflns_theta_full 67.679
_diffrn_reflns_theta_max 68.359
_diffrn_reflns_theta_min 1.982
_diffrn_source 'Rotating-anode X-ray tube'
_diffrn_source_target Cu
_diffrn_source_type 'Bruker Microstar/FR591 generator'
_exptl_absorpt_coefficient_mu 1.653
_exptl_absorpt_correction_T_max 0.7531
_exptl_absorpt_correction_T_min 0.5977
_exptl_absorpt_correction_type multi-scan
_exptl_absorpt_process_details
;
SADABS-2012/1 (Bruker,2012) was used for absorption correction.
wR2(int) was 0.0894 before and 0.0630 after correction.
The Ratio of minimum to maximum transmission is 0.7937.
The \l/2 correction factor is 0.0015.
;
_exptl_crystal_colour 'clear light red'
_exptl_crystal_colour_lustre clear
_exptl_crystal_colour_modifier light
_exptl_crystal_colour_primary red
_exptl_crystal_density_diffrn 1.184
_exptl_crystal_description Plate
_exptl_crystal_F_000 1268
_exptl_crystal_size_max 0.082
_exptl_crystal_size_mid 0.073
_exptl_crystal_size_min 0.03
_refine_diff_density_max 0.760
_refine_diff_density_min -0.350
_refine_diff_density_rms 0.098
_refine_ls_extinction_coef .
_refine_ls_extinction_method none
_refine_ls_goodness_of_fit_ref 1.073
_refine_ls_hydrogen_treatment constr
_refine_ls_matrix_type full
_refine_ls_number_parameters 761
_refine_ls_number_reflns 11917
_refine_ls_number_restraints 0
_refine_ls_restrained_S_all 1.073
_refine_ls_R_factor_all 0.1137
_refine_ls_R_factor_gt 0.0951
_refine_ls_shift/su_max 0.000
_refine_ls_shift/su_mean 0.000
_refine_ls_structure_factor_coef Fsqd
_refine_ls_weighting_details 'w=1/[\s^2^(Fo^2^)+(0.1282P)^2^+11.4975P] where P=(Fo^2^+2Fc^2^)/3'
_refine_ls_weighting_scheme calc
_refine_ls_wR_factor_gt 0.2893
_refine_ls_wR_factor_ref 0.3025
_reflns_Friedel_coverage 0.000
_reflns_Friedel_fraction_full .
_reflns_Friedel_fraction_max .
_reflns_number_gt 9203
_reflns_number_total 11917
_reflns_threshold_expression 'I > 2\s(I)'
_cod_data_source_file jw1783.cif
_cod_data_source_block jw1783
_cod_database_code 1559878
_shelx_estimated_absorpt_t_max 0.952
_shelx_estimated_absorpt_t_min 0.876

loop_
_space_group_symop_id
_space_group_symop_operation_xyz
1 'x, y, z'
2 '-x, -y, -z'

loop_
_atom_site_label
_atom_site_type_symbol
_atom_site_fract_x
_atom_site_fract_y
_atom_site_fract_z
_atom_site_U_iso_or_equiv
_atom_site_adp_type
_atom_site_occupancy
_atom_site_site_symmetry_order
_atom_site_calc_flag
_atom_site_refinement_flags_posn
_atom_site_refinement_flags_adp
_atom_site_refinement_flags_occupancy
_atom_site_disorder_assembly
_atom_site_disorder_group
S1 S 0.72525(13) 0.68515(11) 0.43995(7) 0.0501(4) Uani 1 1 d . . . . .
S2 S 1.00855(13) 0.62291(11) 0.46817(7) 0.0496(4) Uani 1 1 d . . . . .
N1 N 1.4532(5) 0.5905(4) 0.5786(3) 0.0627(14) Uani 1 1 d . . . . .
N2 N 1.0362(5) 0.7171(4) 0.5947(3) 0.0649(15) Uani 1 1 d . . . . .
C1 C 0.2595(5) 0.9730(4) 0.5067(3) 0.0447(12) Uani 1 1 d . . . . .
C2 C 0.1206(5) 0.9964(4) 0.5051(3) 0.0441(12) Uani 1 1 d . . . . .
C3 C 0.1029(5) 0.9217(4) 0.4713(2) 0.0420(12) Uani 1 1 d . . . . .
C4 C 0.2261(5) 0.8487(4) 0.4476(3) 0.0449(12) Uani 1 1 d . . . . .
C5 C 0.2627(5) 0.7638(4) 0.4101(3) 0.0481(13) Uani 1 1 d . . . . .
H5 H 0.2023 0.7458 0.3953 0.058 Uiso 1 1 calc R . . . .
C6 C 0.3906(6) 0.7061(4) 0.3948(3) 0.0486(13) Uani 1 1 d . . . . .
H6 H 0.4150 0.6489 0.3701 0.058 Uiso 1 1 calc R . . . .
C7 C 0.4826(6) 0.7327(4) 0.4162(3) 0.0480(13) Uani 1 1 d . . . . .
C8 C 0.4456(5) 0.8183(4) 0.4533(3) 0.0477(13) Uani 1 1 d . . . . .
H8 H 0.5062 0.8361 0.4681 0.057 Uiso 1 1 calc R . . . .
C9 C 0.3194(5) 0.8766(4) 0.4683(3) 0.0453(12) Uani 1 1 d . . . . .
C10 C 0.6158(6) 0.6703(4) 0.3997(3) 0.0490(13) Uani 1 1 d . . . . .
C11 C 0.6766(6) 0.5980(5) 0.3560(3) 0.0526(14) Uani 1 1 d . . . . .
H11 H 0.6345 0.5782 0.3300 0.063 Uiso 1 1 calc R . . . .
C12 C 0.8075(6) 0.5562(5) 0.3536(3) 0.0540(14) Uani 1 1 d . . . . .
H12 H 0.8604 0.5070 0.3256 0.065 Uiso 1 1 calc R . . . .
C13 C 0.8502(6) 0.5945(5) 0.3963(3) 0.0500(13) Uani 1 1 d . . . . .
C14 C 0.9772(6) 0.5662(4) 0.4092(3) 0.0497(13) Uani 1 1 d . . . . .
C15 C 1.0837(6) 0.4917(5) 0.3822(3) 0.0608(16) Uani 1 1 d . . . . .
H15 H 1.0849 0.4519 0.3504 0.073 Uiso 1 1 calc R . . . .
C16 C 1.1898(6) 0.4814(5) 0.4071(3) 0.0558(15) Uani 1 1 d . . . . .
H16 H 1.2694 0.4350 0.3926 0.067 Uiso 1 1 calc R . . . .
C17 C 1.1676(6) 0.5463(5) 0.4555(3) 0.0530(14) Uani 1 1 d . . . . .
C18 C 1.2623(6) 0.5493(5) 0.4877(3) 0.0541(15) Uani 1 1 d . . . . .
H18 H 1.3442 0.5077 0.4725 0.065 Uiso 1 1 calc R . . . .
C19 C 1.2508(5) 0.6029(5) 0.5366(3) 0.0531(14) Uani 1 1 d . . . . .
C20 C 1.3634(6) 0.5961(5) 0.5602(3) 0.0571(15) Uani 1 1 d . . . . .
C21 C 1.1322(6) 0.6676(5) 0.5686(3) 0.0545(15) Uani 1 1 d . . . . .
C22 C 0.3053(5) 1.0597(4) 0.4783(3) 0.0491(13) Uani 1 1 d . . . . .
H22A H 0.2654 1.1200 0.5038 0.059 Uiso 1 1 calc R . . . .
H22B H 0.3956 1.0384 0.4779 0.059 Uiso 1 1 calc R . . . .
C23 C 0.2796(5) 1.0905(4) 0.4150(3) 0.0497(13) Uani 1 1 d . . . . .
H23A H 0.3073 1.0292 0.3904 0.060 Uiso 1 1 calc R . . . .
H23B H 0.1894 1.1237 0.4159 0.060 Uiso 1 1 calc R . . . .
C24 C 0.3464(6) 1.1627(5) 0.3868(3) 0.0550(15) Uani 1 1 d . . . . .
H24A H 0.3281 1.2186 0.4146 0.066 Uiso 1 1 calc R . . . .
H24B H 0.4368 1.1257 0.3814 0.066 Uiso 1 1 calc R . . . .
C25 C 0.3118(6) 1.2081(5) 0.3272(3) 0.0539(14) Uani 1 1 d . . . . .
H25A H 0.2242 1.2532 0.3330 0.065 Uiso 1 1 calc R . . . .
H25B H 0.3205 1.1532 0.3003 0.065 Uiso 1 1 calc R . . . .
C26 C 0.3959(6) 1.2690(5) 0.2982(3) 0.0577(15) Uani 1 1 d . . . . .
H26A H 0.4108 1.3058 0.3296 0.069 Uiso 1 1 calc R . . . .
H26B H 0.4769 1.2205 0.2805 0.069 Uiso 1 1 calc R . . . .
C27 C 0.3431(6) 1.3454(5) 0.2504(3) 0.0589(16) Uani 1 1 d . . . . .
H27A H 0.2599 1.3917 0.2672 0.071 Uiso 1 1 calc R . . . .
H27B H 0.3333 1.3083 0.2176 0.071 Uiso 1 1 calc R . . . .
C28 C 0.4253(7) 1.4086(6) 0.2256(3) 0.0667(18) Uani 1 1 d . . . . .
H28A H 0.3898 1.4511 0.1929 0.080 Uiso 1 1 calc R . . . .
H28B H 0.5091 1.3626 0.2094 0.080 Uiso 1 1 calc R . . . .
C29 C 0.4358(9) 1.4775(6) 0.2732(4) 0.077(2) Uani 1 1 d . . . . .
H29A H 0.4916 1.5133 0.2560 0.115 Uiso 1 1 calc GR . . . .
H29B H 0.4688 1.4361 0.3061 0.115 Uiso 1 1 calc GR . . . .
H29C H 0.3538 1.5264 0.2873 0.115 Uiso 1 1 calc GR . . . .
C30 C 0.2852(5) 0.9549(4) 0.5719(3) 0.0484(13) Uani 1 1 d . . . . .
H30A H 0.3748 0.9387 0.5719 0.058 Uiso 1 1 calc R . . . .
H30B H 0.2404 1.0180 0.5945 0.058 Uiso 1 1 calc R . . . .
C31 C 0.2459(7) 0.8692(5) 0.6036(3) 0.0597(16) Uani 1 1 d . . . . .
H31A H 0.3001 0.8045 0.5845 0.072 Uiso 1 1 calc R . . . .
H31B H 0.1602 0.8798 0.5978 0.072 Uiso 1 1 calc R . . . .
C32 C 0.2509(6) 0.8596(5) 0.6705(3) 0.0561(15) Uani 1 1 d . . . . .
H32A H 0.3365 0.8477 0.6768 0.067 Uiso 1 1 calc R . . . .
H32B H 0.1965 0.9237 0.6902 0.067 Uiso 1 1 calc R . . . .
C33 C 0.2096(8) 0.7729(5) 0.6984(3) 0.0666(18) Uani 1 1 d . . . . .
H33A H 0.1286 0.7810 0.6873 0.080 Uiso 1 1 calc R . . . .
H33B H 0.2698 0.7087 0.6812 0.080 Uiso 1 1 calc R . . . .
C34 C 0.1975(8) 0.7645(6) 0.7656(3) 0.0702(19) Uani 1 1 d . . . . .
H34A H 0.1296 0.8247 0.7833 0.084 Uiso 1 1 calc R . . . .
H34B H 0.2751 0.7643 0.7774 0.084 Uiso 1 1 calc R . . . .
C35 C 0.1709(9) 0.6679(7) 0.7907(4) 0.086(2) Uani 1 1 d . . . . .
H35A H 0.2418 0.6081 0.7748 0.104 Uiso 1 1 calc R . . . .
H35B H 0.1670 0.6674 0.8339 0.104 Uiso 1 1 calc R . . . .
C36 C 0.0533(9) 0.6571(7) 0.7777(4) 0.085(2) Uani 1 1 d . . . . .
H36A H 0.0558 0.6580 0.7346 0.102 Uiso 1 1 calc R . . . .
H36B H -0.0186 0.7154 0.7946 0.102 Uiso 1 1 calc R . . . .
C37 C 0.0356(10) 0.5577(6) 0.8034(4) 0.086(3) Uani 1 1 d . . . . .
H37A H 0.1098 0.5001 0.7896 0.130 Uiso 1 1 calc GR . . . .
H37B H -0.0362 0.5503 0.7902 0.130 Uiso 1 1 calc GR . . . .
H37C H 0.0219 0.5605 0.8464 0.130 Uiso 1 1 calc GR . . . .
C38 C 0.0183(5) 1.0751(4) 0.5336(3) 0.0433(12) Uani 1 1 d . . . . .
H38 H 0.0299 1.1248 0.5554 0.052 Uiso 1 1 calc R . . . .
S3 S 0.01072(13) 0.87902(10) 0.96981(7) 0.0471(4) Uani 1 1 d . . . . .
S4 S 0.31708(13) 0.80544(11) 0.93573(7) 0.0472(3) Uani 1 1 d . . . . .
N3 N -0.1083(5) 0.7755(5) 1.0946(3) 0.0746(18) Uani 1 1 d . . . . .
N4 N -0.5093(5) 0.9188(4) 1.0838(3) 0.0618(14) Uani 1 1 d . . . . .
C39 C 0.7530(5) 0.5013(4) 0.9841(3) 0.0467(13) Uani 1 1 d . . . . .
C40 C 0.8852(5) 0.4923(4) 0.9946(3) 0.0424(12) Uani 1 1 d . . . . .
C41 C 0.9161(5) 0.5765(4) 0.9706(3) 0.0435(12) Uani 1 1 d . . . . .
C42 C 0.8104(5) 0.6468(4) 0.9436(3) 0.0452(12) Uani 1 1 d . . . . .
C43 C 0.7930(5) 0.7408(4) 0.9142(3) 0.0443(12) Uani 1 1 d . . . . .
H43 H 0.8584 0.7670 0.9062 0.053 Uiso 1 1 calc R . . . .
C44 C 0.6766(5) 0.7945(4) 0.8972(3) 0.0452(12) Uani 1 1 d . . . . .
H44 H 0.6643 0.8577 0.8781 0.054 Uiso 1 1 calc R . . . .
C45 C 0.5770(5) 0.7557(4) 0.9080(3) 0.0465(13) Uani 1 1 d . . . . .
C46 C 0.5975(5) 0.6593(4) 0.9349(3) 0.0467(13) Uani 1 1 d . . . . .
H46 H 0.5334 0.6315 0.9411 0.056 Uiso 1 1 calc R . . . .
C47 C 0.7135(5) 0.6049(4) 0.9525(3) 0.0452(12) Uani 1 1 d . . . . .
C48 C 0.4524(5) 0.8173(4) 0.8931(3) 0.0471(13) Uani 1 1 d . . . . .
C49 C 0.4216(6) 0.8902(5) 0.8495(3) 0.0510(14) Uani 1 1 d . . . . .
H49 H 0.4810 0.9080 0.8220 0.061 Uiso 1 1 calc R . . . .
C50 C 0.2897(6) 0.9355(5) 0.8507(3) 0.0503(13) Uani 1 1 d . . . . .
H50 H 0.2544 0.9858 0.8235 0.060 Uiso 1 1 calc R . . . .
C51 C 0.2189(5) 0.9000(4) 0.8944(3) 0.0459(13) Uani 1 1 d . . . . .
C52 C 0.0827(5) 0.9308(4) 0.9091(3) 0.0470(13) Uani 1 1 d . . . . .
C53 C -0.0056(6) 1.0050(5) 0.8814(3) 0.0542(14) Uani 1 1 d . . . . .
H53 H 0.0151 1.0424 0.8483 0.065 Uiso 1 1 calc R . . . .
C54 C -0.1297(6) 1.0186(5) 0.9081(3) 0.0545(15) Uani 1 1 d . . . . .
H54 H -0.1997 1.0652 0.8939 0.065 Uiso 1 1 calc R . . . .
C55 C -0.1393(5) 0.9568(4) 0.9571(3) 0.0479(13) Uani 1 1 d . . . . .
C56 C -0.2562(5) 0.9562(4) 0.9906(3) 0.0503(14) Uani 1 1 d . . . . .
H56 H -0.3277 1.0004 0.9764 0.060 Uiso 1 1 calc R . . . .
C57 C -0.2796(5) 0.9019(5) 1.0394(3) 0.0508(14) Uani 1 1 d . . . . .
C58 C -0.1835(6) 0.8313(5) 1.0696(3) 0.0563(15) Uani 1 1 d . . . . .
C59 C -0.4075(6) 0.9117(5) 1.0643(3) 0.0538(14) Uani 1 1 d . . . . .
C60 C 0.7602(5) 0.4128(4) 0.9423(3) 0.0493(14) Uani 1 1 d . . . . .
H60A H 0.7974 0.3476 0.9617 0.059 Uiso 1 1 calc R . . . .
H60B H 0.6748 0.4190 0.9385 0.059 Uiso 1 1 calc R . . . .
C61 C 0.8345(6) 0.4102(4) 0.8803(3) 0.0500(14) Uani 1 1 d . . . . .
H61A H 0.9191 0.4070 0.8837 0.060 Uiso 1 1 calc R . . . .
H61B H 0.7949 0.4735 0.8597 0.060 Uiso 1 1 calc R . . . .
C62 C 0.8436(6) 0.3186(5) 0.8425(3) 0.0556(15) Uani 1 1 d . . . . .
H62A H 0.8881 0.2552 0.8618 0.067 Uiso 1 1 calc R . . . .
H62B H 0.7591 0.3193 0.8412 0.067 Uiso 1 1 calc R . . . .
C63 C 0.9112(7) 0.3206(5) 0.7791(3) 0.0650(17) Uani 1 1 d . . . . .
H63A H 0.9842 0.3401 0.7803 0.078 Uiso 1 1 calc R . . . .
H63B H 0.8551 0.3728 0.7565 0.078 Uiso 1 1 calc R . . . .
C64 C 0.9551(9) 0.2180(7) 0.7459(4) 0.083(2) Uani 1 1 d . . . . .
H64A H 0.9873 0.2288 0.7045 0.099 Uiso 1 1 calc R . . . .
H64B H 1.0252 0.1704 0.7633 0.099 Uiso 1 1 calc R . . . .
C65 C 0.8610(8) 0.1686(6) 0.7462(3) 0.0711(19) Uani 1 1 d . . . . .
H65A H 0.7908 0.2163 0.7290 0.085 Uiso 1 1 calc R . . . .
H65B H 0.8291 0.1575 0.7876 0.085 Uiso 1 1 calc R . . . .
C66 C 0.9044(8) 0.0668(6) 0.7131(4) 0.080(2) Uani 1 1 d . . . . .
H66A H 0.9270 0.0795 0.6708 0.097 Uiso 1 1 calc R . . . .
H66B H 0.9806 0.0218 0.7270 0.097 Uiso 1 1 calc R . . . .
C67 C 0.8141(11) 0.0110(9) 0.7187(5) 0.116(4) Uani 1 1 d . . . . .
H67A H 0.7779 0.0092 0.7601 0.174 Uiso 1 1 calc GR . . . .
H67B H 0.8576 -0.0579 0.7041 0.174 Uiso 1 1 calc GR . . . .
H67C H 0.7483 0.0456 0.6957 0.174 Uiso 1 1 calc GR . . . .
C68 C 0.6649(5) 0.5031(5) 1.0427(3) 0.0517(14) Uani 1 1 d . . . . .
H68A H 0.5844 0.5051 1.0336 0.062 Uiso 1 1 calc R . . . .
H68B H 0.7000 0.4396 1.0641 0.062 Uiso 1 1 calc R . . . .
C69 C 0.6418(6) 0.5925(5) 1.0837(3) 0.0551(15) Uani 1 1 d . . . . .
H69A H 0.7221 0.5907 1.0930 0.066 Uiso 1 1 calc R . . . .
H69B H 0.6062 0.6562 1.0626 0.066 Uiso 1 1 calc R . . . .
C70 C 0.5545(6) 0.5918(5) 1.1414(3) 0.0581(15) Uani 1 1 d . . . . .
H70A H 0.5969 0.5342 1.1655 0.070 Uiso 1 1 calc R . . . .
H70B H 0.4806 0.5808 1.1321 0.070 Uiso 1 1 calc R . . . .
C71 C 0.5107(7) 0.6904(5) 1.1789(3) 0.0627(17) Uani 1 1 d . . . . .
H71A H 0.4664 0.7479 1.1553 0.075 Uiso 1 1 calc R . . . .
H71B H 0.4512 0.6845 1.2138 0.075 Uiso 1 1 calc R . . . .
C72 C 0.6164(6) 0.7133(5) 1.1998(3) 0.0593(16) Uani 1 1 d . . . . .
H72A H 0.6722 0.7251 1.1650 0.071 Uiso 1 1 calc R . . . .
H72B H 0.6650 0.6538 1.2207 0.071 Uiso 1 1 calc R . . . .
C73 C 0.5700(7) 0.8068(5) 1.2412(3) 0.0637(17) Uani 1 1 d . . . . .
H73A H 0.5199 0.8662 1.2206 0.076 Uiso 1 1 calc R . . . .
H73B H 0.5160 0.7945 1.2766 0.076 Uiso 1 1 calc R . . . .
C74 C 0.6786(8) 0.8301(6) 1.2605(4) 0.0711(19) Uani 1 1 d . . . . .
H74A H 0.7316 0.8442 1.2253 0.085 Uiso 1 1 calc R . . . .
H74B H 0.7298 0.7704 1.2805 0.085 Uiso 1 1 calc R . . . .
C75 C 0.6289(10) 0.9225(7) 1.3028(4) 0.094(3) Uani 1 1 d . . . . .
H75A H 0.5864 0.9050 1.3400 0.140 Uiso 1 1 calc GR . . . .
H75B H 0.5709 0.9794 1.2848 0.140 Uiso 1 1 calc GR . . . .
H75C H 0.6983 0.9410 1.3104 0.140 Uiso 1 1 calc GR . . . .
C76 C 1.0329(5) 0.5850(4) 0.9755(3) 0.0432(12) Uani 1 1 d . . . . .
H76 H 1.0544 0.6407 0.9592 0.052 Uiso 1 1 calc R . . . .

loop_
_atom_site_aniso_label
_atom_site_aniso_U_11
_atom_site_aniso_U_22
_atom_site_aniso_U_33
_atom_site_aniso_U_23
_atom_site_aniso_U_13
_atom_site_aniso_U_12
S1 0.0424(7) 0.0435(7) 0.0640(9) -0.0125(6) -0.0088(6) -0.0125(6)
S2 0.0422(7) 0.0422(7) 0.0615(9) -0.0054(6) -0.0073(6) -0.0109(6)
N1 0.051(3) 0.059(3) 0.077(4) -0.010(3) -0.010(3) -0.015(3)
N2 0.053(3) 0.059(3) 0.083(4) -0.015(3) -0.015(3) -0.016(3)
C1 0.042(3) 0.040(3) 0.054(3) -0.003(2) -0.010(2) -0.015(2)
C2 0.048(3) 0.037(3) 0.050(3) -0.002(2) -0.010(2) -0.018(2)
C3 0.047(3) 0.035(3) 0.046(3) 0.001(2) -0.011(2) -0.016(2)
C4 0.047(3) 0.039(3) 0.054(3) 0.002(2) -0.009(2) -0.020(2)
C5 0.047(3) 0.044(3) 0.057(3) -0.001(3) -0.014(3) -0.017(2)
C6 0.056(3) 0.042(3) 0.051(3) -0.002(2) -0.007(3) -0.022(3)
C7 0.050(3) 0.042(3) 0.051(3) -0.003(2) -0.009(3) -0.014(2)
C8 0.049(3) 0.044(3) 0.055(3) -0.003(3) -0.015(3) -0.019(3)
C9 0.046(3) 0.041(3) 0.054(3) 0.002(2) -0.011(2) -0.019(2)
C10 0.050(3) 0.044(3) 0.057(3) -0.003(3) -0.012(3) -0.019(3)
C11 0.053(3) 0.051(3) 0.055(3) -0.005(3) -0.015(3) -0.015(3)
C12 0.055(3) 0.049(3) 0.051(3) -0.006(3) -0.005(3) -0.010(3)
C13 0.049(3) 0.045(3) 0.053(3) -0.005(3) -0.004(3) -0.014(3)
C14 0.050(3) 0.043(3) 0.056(3) -0.001(3) -0.008(3) -0.015(3)
C15 0.056(4) 0.058(4) 0.063(4) -0.012(3) -0.005(3) -0.014(3)
C16 0.047(3) 0.049(3) 0.063(4) -0.006(3) -0.001(3) -0.010(3)
C17 0.045(3) 0.043(3) 0.066(4) -0.002(3) -0.003(3) -0.011(3)
C18 0.043(3) 0.043(3) 0.072(4) 0.006(3) -0.005(3) -0.013(3)
C19 0.040(3) 0.042(3) 0.075(4) 0.001(3) -0.009(3) -0.011(2)
C20 0.047(3) 0.044(3) 0.077(4) -0.008(3) -0.010(3) -0.010(3)
C21 0.050(3) 0.042(3) 0.074(4) -0.003(3) -0.015(3) -0.016(3)
C22 0.044(3) 0.042(3) 0.066(4) -0.007(3) -0.011(3) -0.019(2)
C23 0.042(3) 0.042(3) 0.065(4) -0.001(3) -0.014(3) -0.013(2)
C24 0.054(3) 0.051(3) 0.064(4) -0.006(3) -0.013(3) -0.019(3)
C25 0.052(3) 0.051(3) 0.059(4) 0.003(3) -0.012(3) -0.017(3)
C26 0.055(4) 0.055(4) 0.059(4) -0.008(3) -0.005(3) -0.015(3)
C27 0.057(4) 0.059(4) 0.055(4) -0.003(3) -0.004(3) -0.015(3)
C28 0.067(4) 0.067(4) 0.065(4) 0.001(3) -0.007(3) -0.023(3)
C29 0.103(6) 0.068(5) 0.070(5) 0.011(4) -0.013(4) -0.046(4)
C30 0.046(3) 0.044(3) 0.060(3) -0.006(3) -0.011(3) -0.019(2)
C31 0.072(4) 0.049(3) 0.063(4) -0.002(3) -0.017(3) -0.024(3)
C32 0.054(3) 0.054(4) 0.059(4) 0.000(3) -0.010(3) -0.017(3)
C33 0.082(5) 0.056(4) 0.064(4) -0.004(3) -0.014(4) -0.025(4)
C34 0.077(5) 0.072(5) 0.065(4) 0.001(4) -0.015(4) -0.029(4)
C35 0.103(6) 0.095(6) 0.070(5) 0.018(5) -0.022(5) -0.044(5)
C36 0.102(6) 0.068(5) 0.084(6) 0.001(4) -0.006(5) -0.033(5)
C37 0.121(7) 0.065(5) 0.073(5) -0.003(4) 0.006(5) -0.042(5)
C38 0.048(3) 0.037(3) 0.051(3) -0.001(2) -0.012(2) -0.020(2)
S3 0.0408(7) 0.0394(7) 0.0613(9) -0.0031(6) -0.0138(6) -0.0110(6)
S4 0.0405(7) 0.0421(7) 0.0587(8) 0.0004(6) -0.0109(6) -0.0126(6)
N3 0.044(3) 0.076(4) 0.095(5) 0.023(4) -0.018(3) -0.010(3)
N4 0.045(3) 0.060(3) 0.080(4) 0.009(3) -0.016(3) -0.015(2)
C39 0.038(3) 0.039(3) 0.064(4) -0.001(3) -0.015(2) -0.012(2)
C40 0.042(3) 0.039(3) 0.050(3) -0.005(2) -0.009(2) -0.017(2)
C41 0.044(3) 0.037(3) 0.052(3) -0.005(2) -0.008(2) -0.016(2)
C42 0.043(3) 0.039(3) 0.054(3) -0.008(2) -0.007(2) -0.014(2)
C43 0.040(3) 0.041(3) 0.053(3) -0.007(2) -0.008(2) -0.013(2)
C44 0.049(3) 0.037(3) 0.051(3) -0.003(2) -0.011(2) -0.014(2)
C45 0.047(3) 0.042(3) 0.050(3) -0.010(2) -0.007(2) -0.013(2)
C46 0.045(3) 0.039(3) 0.059(3) -0.002(2) -0.012(2) -0.016(2)
C47 0.038(3) 0.045(3) 0.055(3) -0.010(2) -0.005(2) -0.016(2)
C48 0.045(3) 0.043(3) 0.054(3) -0.004(3) -0.009(2) -0.014(2)
C49 0.050(3) 0.048(3) 0.057(3) -0.004(3) -0.012(3) -0.016(3)
C50 0.050(3) 0.044(3) 0.056(3) -0.001(3) -0.014(3) -0.012(3)
C51 0.045(3) 0.038(3) 0.056(3) -0.002(2) -0.015(2) -0.012(2)
C52 0.046(3) 0.037(3) 0.058(3) -0.005(2) -0.014(3) -0.011(2)
C53 0.045(3) 0.055(3) 0.061(4) -0.003(3) -0.012(3) -0.013(3)
C54 0.041(3) 0.052(3) 0.064(4) -0.004(3) -0.015(3) -0.005(3)
C55 0.045(3) 0.040(3) 0.061(4) -0.004(3) -0.018(3) -0.012(2)
C56 0.040(3) 0.043(3) 0.069(4) -0.011(3) -0.013(3) -0.012(2)
C57 0.043(3) 0.046(3) 0.064(4) -0.003(3) -0.014(3) -0.012(2)
C58 0.044(3) 0.054(4) 0.068(4) -0.004(3) -0.007(3) -0.015(3)
C59 0.050(4) 0.046(3) 0.067(4) 0.001(3) -0.015(3) -0.016(3)
C60 0.040(3) 0.037(3) 0.074(4) -0.001(3) -0.021(3) -0.012(2)
C61 0.050(3) 0.038(3) 0.066(4) -0.005(3) -0.019(3) -0.015(2)
C62 0.058(4) 0.046(3) 0.064(4) -0.010(3) -0.013(3) -0.017(3)
C63 0.073(4) 0.056(4) 0.067(4) -0.004(3) -0.011(3) -0.023(3)
C64 0.102(6) 0.080(5) 0.070(5) -0.019(4) 0.005(4) -0.044(5)
C65 0.079(5) 0.081(5) 0.061(4) -0.013(4) -0.015(4) -0.034(4)
C66 0.091(6) 0.071(5) 0.076(5) -0.023(4) -0.007(4) -0.024(4)
C67 0.142(9) 0.113(8) 0.119(8) -0.042(7) -0.017(7) -0.072(7)
C68 0.042(3) 0.048(3) 0.065(4) -0.002(3) -0.014(3) -0.014(3)
C69 0.052(3) 0.055(4) 0.061(4) -0.001(3) -0.010(3) -0.021(3)
C70 0.057(4) 0.055(4) 0.066(4) -0.001(3) -0.011(3) -0.023(3)
C71 0.062(4) 0.064(4) 0.064(4) -0.006(3) -0.009(3) -0.024(3)
C72 0.059(4) 0.061(4) 0.060(4) -0.004(3) -0.011(3) -0.021(3)
C73 0.079(5) 0.057(4) 0.058(4) -0.002(3) -0.011(3) -0.026(3)
C74 0.092(5) 0.065(4) 0.068(4) 0.004(4) -0.016(4) -0.040(4)
C75 0.145(9) 0.087(6) 0.068(5) -0.009(4) -0.012(5) -0.065(6)
C76 0.041(3) 0.037(3) 0.057(3) -0.005(2) -0.005(2) -0.020(2)

loop_
_atom_type_symbol
_atom_type_description
_atom_type_scat_dispersion_real
_atom_type_scat_dispersion_imag
_atom_type_scat_source
C C 0.0181 0.0091 'International Tables Vol C Tables 4.2.6.8 and 6.1.1.4'
H H 0.0000 0.0000 'International Tables Vol C Tables 4.2.6.8 and 6.1.1.4'
N N 0.0311 0.0180 'International Tables Vol C Tables 4.2.6.8 and 6.1.1.4'
S S 0.3331 0.5567 'International Tables Vol C Tables 4.2.6.8 and 6.1.1.4'

loop_
_geom_angle_atom_site_label_1
_geom_angle_atom_site_label_2
_geom_angle_atom_site_label_3
_geom_angle
_geom_angle_site_symmetry_1
_geom_angle_site_symmetry_3
C13 S1 C10 92.2(3) . .
C14 S2 C17 92.0(3) . .
C2 C1 C9 101.4(4) . .
C2 C1 C22 112.0(5) . .
C2 C1 C30 110.1(5) . .
C9 C1 C22 110.4(5) . .
C9 C1 C30 113.0(5) . .
C22 C1 C30 109.8(5) . .
C3 C2 C1 110.9(5) . .
C38 C2 C1 128.2(5) . .
C38 C2 C3 120.8(5) . .
C2 C3 C4 108.4(5) . .
C38 C3 C2 120.8(5) 2_576 .
C38 C3 C4 130.8(5) 2_576 .
C5 C4 C3 132.1(5) . .
C5 C4 C9 119.4(5) . .
C9 C4 C3 108.5(5) . .
C4 C5 H5 120.2 . .
C4 C5 C6 119.5(5) . .
C6 C5 H5 120.2 . .
C5 C6 H6 119.5 . .
C5 C6 C7 121.0(5) . .
C7 C6 H6 119.5 . .
C6 C7 C10 119.7(5) . .
C8 C7 C6 119.3(5) . .
C8 C7 C10 121.1(5) . .
C7 C8 H8 119.8 . .
C9 C8 C7 120.4(5) . .
C9 C8 H8 119.8 . .
C4 C9 C1 110.8(5) . .
C8 C9 C1 128.8(5) . .
C8 C9 C4 120.4(5) . .
C7 C10 S1 118.8(4) . .
C11 C10 S1 109.5(4) . .
C11 C10 C7 131.7(6) . .
C10 C11 H11 122.8 . .
C10 C11 C12 114.5(6) . .
C12 C11 H11 122.8 . .
C11 C12 H12 123.2 . .
C13 C12 C11 113.5(6) . .
C13 C12 H12 123.2 . .
C12 C13 S1 110.3(5) . .
C12 C13 C14 129.0(6) . .
C14 C13 S1 120.6(5) . .
C13 C14 S2 120.9(4) . .
C15 C14 S2 111.1(5) . .
C15 C14 C13 127.9(6) . .
C14 C15 H15 123.4 . .
C14 C15 C16 113.2(6) . .
C16 C15 H15 123.4 . .
C15 C16 H16 122.7 . .
C15 C16 C17 114.5(6) . .
C17 C16 H16 122.7 . .
C16 C17 S2 109.1(5) . .
C16 C17 C18 124.2(6) . .
C18 C17 S2 126.6(5) . .
C17 C18 H18 115.3 . .
C19 C18 C17 129.3(6) . .
C19 C18 H18 115.3 . .
C18 C19 C20 119.2(6) . .
C18 C19 C21 124.0(6) . .
C21 C19 C20 116.8(6) . .
N1 C20 C19 179.6(8) . .
N2 C21 C19 178.1(7) . .
C1 C22 H22A 108.3 . .
C1 C22 H22B 108.3 . .
H22A C22 H22B 107.4 . .
C23 C22 C1 115.9(5) . .
C23 C22 H22A 108.3 . .
C23 C22 H22B 108.3 . .
C22 C23 H23A 109.1 . .
C22 C23 H23B 109.1 . .
H23A C23 H23B 107.9 . .
C24 C23 C22 112.3(5) . .
C24 C23 H23A 109.1 . .
C24 C23 H23B 109.1 . .
C23 C24 H24A 108.4 . .
C23 C24 H24B 108.4 . .
H24A C24 H24B 107.5 . .
C25 C24 C23 115.4(5) . .
C25 C24 H24A 108.4 . .
C25 C24 H24B 108.4 . .
C24 C25 H25A 109.3 . .
C24 C25 H25B 109.3 . .
C24 C25 C26 111.8(5) . .
H25A C25 H25B 107.9 . .
C26 C25 H25A 109.3 . .
C26 C25 H25B 109.3 . .
C25 C26 H26A 108.4 . .
C25 C26 H26B 108.4 . .
H26A C26 H26B 107.5 . .
C27 C26 C25 115.4(6) . .
C27 C26 H26A 108.4 . .
C27 C26 H26B 108.4 . .
C26 C27 H27A 108.8 . .
C26 C27 H27B 108.8 . .
C26 C27 C28 113.7(6) . .
H27A C27 H27B 107.7 . .
C28 C27 H27A 108.8 . .
C28 C27 H27B 108.8 . .
C27 C28 H28A 109.1 . .
C27 C28 H28B 109.1 . .
C27 C28 C29 112.5(6) . .
H28A C28 H28B 107.8 . .
C29 C28 H28A 109.1 . .
C29 C28 H28B 109.1 . .
C28 C29 H29A 109.5 . .
C28 C29 H29B 109.5 . .
C28 C29 H29C 109.5 . .
H29A C29 H29B 109.5 . .
H29A C29 H29C 109.5 . .
H29B C29 H29C 109.5 . .
C1 C30 H30A 108.8 . .
C1 C30 H30B 108.8 . .
H30A C30 H30B 107.7 . .
C31 C30 C1 113.9(5) . .
C31 C30 H30A 108.8 . .
C31 C30 H30B 108.8 . .
C30 C31 H31A 108.4 . .
C30 C31 H31B 108.4 . .
C30 C31 C32 115.5(5) . .
H31A C31 H31B 107.5 . .
C32 C31 H31A 108.4 . .
C32 C31 H31B 108.4 . .
C31 C32 H32A 109.2 . .
C31 C32 H32B 109.2 . .
H32A C32 H32B 107.9 . .
C33 C32 C31 112.0(6) . .
C33 C32 H32A 109.2 . .
C33 C32 H32B 109.2 . .
C32 C33 H33A 108.3 . .
C32 C33 H33B 108.3 . .
H33A C33 H33B 107.4 . .
C34 C33 C32 116.0(6) . .
C34 C33 H33A 108.3 . .
C34 C33 H33B 108.3 . .
C33 C34 H34A 108.8 . .
C33 C34 H34B 108.8 . .
C33 C34 C35 113.6(7) . .
H34A C34 H34B 107.7 . .
C35 C34 H34A 108.8 . .
C35 C34 H34B 108.8 . .
C34 C35 H35A 108.3 . .
C34 C35 H35B 108.3 . .
H35A C35 H35B 107.4 . .
C36 C35 C34 115.9(7) . .
C36 C35 H35A 108.3 . .
C36 C35 H35B 108.3 . .
C35 C36 H36A 109.1 . .
C35 C36 H36B 109.1 . .
C35 C36 C37 112.4(8) . .
H36A C36 H36B 107.9 . .
C37 C36 H36A 109.1 . .
C37 C36 H36B 109.1 . .
C36 C37 H37A 109.5 . .
C36 C37 H37B 109.5 . .
C36 C37 H37C 109.5 . .
H37A C37 H37B 109.5 . .
H37A C37 H37C 109.5 . .
H37B C37 H37C 109.5 . .
C2 C38 C3 118.4(5) . 2_576
C2 C38 H38 120.8 . .
C3 C38 H38 120.8 2_576 .
C52 S3 C55 91.9(3) . .
C48 S4 C51 92.3(3) . .
C40 C39 C60 110.8(4) . .
C47 C39 C40 100.6(4) . .
C47 C39 C60 111.1(5) . .
C68 C39 C40 111.9(5) . .
C68 C39 C47 111.2(5) . .
C68 C39 C60 110.9(5) . .
C41 C40 C39 110.9(5) . .
C76 C40 C39 127.7(5) 2_767 .
C76 C40 C41 121.4(5) 2_767 .
C40 C41 C42 109.3(5) . .
C40 C41 C76 120.7(5) . .
C76 C41 C42 130.0(5) . .
C43 C42 C41 132.2(5) . .
C43 C42 C47 120.1(5) . .
C47 C42 C41 107.7(5) . .
C42 C43 H43 120.5 . .
C44 C43 C42 119.0(5) . .
C44 C43 H43 120.5 . .
C43 C44 H44 119.2 . .
C43 C44 C45 121.6(5) . .
C45 C44 H44 119.2 . .
C44 C45 C48 120.4(5) . .
C46 C45 C44 118.9(5) . .
C46 C45 C48 120.7(5) . .
C45 C46 H46 119.9 . .
C47 C46 C45 120.1(5) . .
C47 C46 H46 119.9 . .
C42 C47 C39 111.5(5) . .
C46 C47 C39 128.2(5) . .
C46 C47 C42 120.2(5) . .
C45 C48 S4 119.9(5) . .
C49 C48 S4 110.5(4) . .
C49 C48 C45 129.5(6) . .
C48 C49 H49 123.7 . .
C48 C49 C50 112.7(6) . .
C50 C49 H49 123.7 . .
C49 C50 H50 122.6 . .
C51 C50 C49 114.7(6) . .
C51 C50 H50 122.6 . .
C50 C51 S4 109.8(4) . .
C50 C51 C52 129.2(5) . .
C52 C51 S4 121.1(5) . .
C51 C52 S3 121.6(4) . .
C53 C52 S3 111.0(5) . .
C53 C52 C51 127.4(6) . .
C52 C53 H53 123.5 . .
C52 C53 C54 113.0(6) . .
C54 C53 H53 123.5 . .
C53 C54 H54 122.9 . .
C55 C54 C53 114.2(6) . .
C55 C54 H54 122.9 . .
C54 C55 S3 109.9(5) . .
C54 C55 C56 123.9(5) . .
C56 C55 S3 126.1(5) . .
C55 C56 H56 114.9 . .
C57 C56 C55 130.3(6) . .
C57 C56 H56 114.9 . .
C56 C57 C58 124.1(6) . .
C56 C57 C59 120.1(5) . .
C58 C57 C59 115.7(6) . .
N3 C58 C57 178.7(8) . .
N4 C59 C57 179.3(8) . .
C39 C60 H60A 108.4 . .
C39 C60 H60B 108.4 . .
H60A C60 H60B 107.4 . .
C61 C60 C39 115.6(5) . .
C61 C60 H60A 108.4 . .
C61 C60 H60B 108.4 . .
C60 C61 H61A 109.0 . .
C60 C61 H61B 109.0 . .
C60 C61 C62 113.1(5) . .
H61A C61 H61B 107.8 . .
C62 C61 H61A 109.0 . .
C62 C61 H61B 109.0 . .
C61 C62 H62A 109.1 . .
C61 C62 H62B 109.1 . .
H62A C62 H62B 107.8 . .
C63 C62 C61 112.6(6) . .
C63 C62 H62A 109.1 . .
C63 C62 H62B 109.1 . .
C62 C63 H63A 108.8 . .
C62 C63 H63B 108.8 . .
C62 C63 C64 113.9(6) . .
H63A C63 H63B 107.7 . .
C64 C63 H63A 108.8 . .
C64 C63 H63B 108.8 . .
C63 C64 H64A 108.0 . .
C63 C64 H64B 108.0 . .
H64A C64 H64B 107.3 . .
C65 C64 C63 117.0(7) . .
C65 C64 H64A 108.0 . .
C65 C64 H64B 108.0 . .
C64 C65 H65A 108.0 . .
C64 C65 H65B 108.0 . .
C64 C65 C66 117.1(7) . .
H65A C65 H65B 107.3 . .
C66 C65 H65A 108.0 . .
C66 C65 H65B 108.0 . .
C65 C66 H66A 108.0 . .
C65 C66 H66B 108.0 . .
H66A C66 H66B 107.2 . .
C67 C66 C65 117.3(8) . .
C67 C66 H66A 108.0 . .
C67 C66 H66B 108.0 . .
C66 C67 H67A 109.5 . .
C66 C67 H67B 109.5 . .
C66 C67 H67C 109.5 . .
H67A C67 H67B 109.5 . .
H67A C67 H67C 109.5 . .
H67B C67 H67C 109.5 . .
C39 C68 H68A 108.6 . .
C39 C68 H68B 108.6 . .
H68A C68 H68B 107.5 . .
C69 C68 C39 114.8(5) . .
C69 C68 H68A 108.6 . .
C69 C68 H68B 108.6 . .
C68 C69 H69A 108.9 . .
C68 C69 H69B 108.9 . .
H69A C69 H69B 107.7 . .
C70 C69 C68 113.4(5) . .
C70 C69 H69A 108.9 . .
C70 C69 H69B 108.9 . .
C69 C70 H70A 108.6 . .
C69 C70 H70B 108.6 . .
C69 C70 C71 114.7(6) . .
H70A C70 H70B 107.6 . .
C71 C70 H70A 108.6 . .
C71 C70 H70B 108.6 . .
C70 C71 H71A 108.7 . .
C70 C71 H71B 108.7 . .
H71A C71 H71B 107.6 . .
C72 C71 C70 114.1(6) . .
C72 C71 H71A 108.7 . .
C72 C71 H71B 108.7 . .
C71 C72 H72A 108.9 . .
C71 C72 H72B 108.9 . .
C71 C72 C73 113.2(6) . .
H72A C72 H72B 107.7 . .
C73 C72 H72A 108.9 . .
C73 C72 H72B 108.9 . .
C72 C73 H73A 109.1 . .
C72 C73 H73B 109.1 . .
H73A C73 H73B 107.9 . .
C74 C73 C72 112.3(6) . .
C74 C73 H73A 109.1 . .
C74 C73 H73B 109.1 . .
C73 C74 H74A 109.4 . .
C73 C74 H74B 109.4 . .
C73 C74 C75 111.0(7) . .
H74A C74 H74B 108.0 . .
C75 C74 H74A 109.4 . .
C75 C74 H74B 109.4 . .
C74 C75 H75A 109.5 . .
C74 C75 H75B 109.5 . .
C74 C75 H75C 109.5 . .
H75A C75 H75B 109.5 . .
H75A C75 H75C 109.5 . .
H75B C75 H75C 109.5 . .
C40 C76 C41 117.9(5) 2_767 .
C40 C76 H76 121.1 2_767 .
C41 C76 H76 121.1 . .

loop_
_geom_bond_atom_site_label_1
_geom_bond_atom_site_label_2
_geom_bond_distance
_geom_bond_site_symmetry_2
S1 C10 1.744(6) .
S1 C13 1.734(6) .
S2 C14 1.736(6) .
S2 C17 1.741(6) .
N1 C20 1.151(8) .
N2 C21 1.152(8) .
C1 C2 1.515(8) .
C1 C9 1.518(8) .
C1 C22 1.542(8) .
C1 C30 1.543(8) .
C2 C3 1.414(7) .
C2 C38 1.381(8) .
C3 C4 1.452(8) .
C3 C38 1.397(8) 2_576
C4 C5 1.391(8) .
C4 C9 1.413(8) .
C5 H5 0.9300 .
C5 C6 1.394(8) .
C6 H6 0.9300 .
C6 C7 1.396(8) .
C7 C8 1.393(8) .
C7 C10 1.460(8) .
C8 H8 0.9300 .
C8 C9 1.379(8) .
C10 C11 1.363(8) .
C11 H11 0.9300 .
C11 C12 1.397(9) .
C12 H12 0.9300 .
C12 C13 1.363(9) .
C13 C14 1.444(8) .
C14 C15 1.366(9) .
C15 H15 0.9300 .
C15 C16 1.384(9) .
C16 H16 0.9300 .
C16 C17 1.392(9) .
C17 C18 1.418(9) .
C18 H18 0.9300 .
C18 C19 1.332(9) .
C19 C20 1.450(9) .
C19 C21 1.435(9) .
C22 H22A 0.9700 .
C22 H22B 0.9700 .
C22 C23 1.517(9) .
C23 H23A 0.9700 .
C23 H23B 0.9700 .
C23 C24 1.515(9) .
C24 H24A 0.9700 .
C24 H24B 0.9700 .
C24 C25 1.511(9) .
C25 H25A 0.9700 .
C25 H25B 0.9700 .
C25 C26 1.537(9) .
C26 H26A 0.9700 .
C26 H26B 0.9700 .
C26 C27 1.518(9) .
C27 H27A 0.9700 .
C27 H27B 0.9700 .
C27 C28 1.522(10) .
C28 H28A 0.9700 .
C28 H28B 0.9700 .
C28 C29 1.529(10) .
C29 H29A 0.9600 .
C29 H29B 0.9600 .
C29 H29C 0.9600 .
C30 H30A 0.9700 .
C30 H30B 0.9700 .
C30 C31 1.517(9) .
C31 H31A 0.9700 .
C31 H31B 0.9700 .
C31 C32 1.521(9) .
C32 H32A 0.9700 .
C32 H32B 0.9700 .
C32 C33 1.510(10) .
C33 H33A 0.9700 .
C33 H33B 0.9700 .
C33 C34 1.504(10) .
C34 H34A 0.9700 .
C34 H34B 0.9700 .
C34 C35 1.535(11) .
C35 H35A 0.9700 .
C35 H35B 0.9700 .
C35 C36 1.485(12) .
C36 H36A 0.9700 .
C36 H36B 0.9700 .
C36 C37 1.532(11) .
C37 H37A 0.9600 .
C37 H37B 0.9600 .
C37 H37C 0.9600 .
C38 C3 1.397(8) 2_576
C38 H38 0.9300 .
S3 C52 1.731(6) .
S3 C55 1.742(6) .
S4 C48 1.734(6) .
S4 C51 1.745(6) .
N3 C58 1.145(8) .
N4 C59 1.145(8) .
C39 C40 1.532(7) .
C39 C47 1.524(8) .
C39 C60 1.565(8) .
C39 C68 1.518(9) .
C40 C41 1.394(8) .
C40 C76 1.384(8) 2_767
C41 C42 1.463(8) .
C41 C76 1.407(7) .
C42 C43 1.395(8) .
C42 C47 1.406(8) .
C43 H43 0.9300 .
C43 C44 1.389(8) .
C44 H44 0.9300 .
C44 C45 1.405(8) .
C45 C46 1.398(8) .
C45 C48 1.468(8) .
C46 H46 0.9300 .
C46 C47 1.391(8) .
C48 C49 1.370(9) .
C49 H49 0.9300 .
C49 C50 1.414(8) .
C50 H50 0.9300 .
C50 C51 1.352(9) .
C51 C52 1.449(8) .
C52 C53 1.374(8) .
C53 H53 0.9300 .
C53 C54 1.397(9) .
C54 H54 0.9300 .
C54 C55 1.375(9) .
C55 C56 1.424(8) .
C56 H56 0.9300 .
C56 C57 1.343(9) .
C57 C58 1.435(9) .
C57 C59 1.439(9) .
C60 H60A 0.9700 .
C60 H60B 0.9700 .
C60 C61 1.508(9) .
C61 H61A 0.9700 .
C61 H61B 0.9700 .
C61 C62 1.538(8) .
C62 H62A 0.9700 .
C62 H62B 0.9700 .
C62 C63 1.515(10) .
C63 H63A 0.9700 .
C63 H63B 0.9700 .
C63 C64 1.529(10) .
C64 H64A 0.9700 .
C64 H64B 0.9700 .
C64 C65 1.467(11) .
C65 H65A 0.9700 .
C65 H65B 0.9700 .
C65 C66 1.521(10) .
C66 H66A 0.9700 .
C66 H66B 0.9700 .
C66 C67 1.480(12) .
C67 H67A 0.9600 .
C67 H67B 0.9600 .
C67 H67C 0.9600 .
C68 H68A 0.9700 .
C68 H68B 0.9700 .
C68 C69 1.513(9) .
C69 H69A 0.9700 .
C69 H69B 0.9700 .
C69 C70 1.505(9) .
C70 H70A 0.9700 .
C70 H70B 0.9700 .
C70 C71 1.535(9) .
C71 H71A 0.9700 .
C71 H71B 0.9700 .
C71 C72 1.508(9) .
C72 H72A 0.9700 .
C72 H72B 0.9700 .
C72 C73 1.529(9) .
C73 H73A 0.9700 .
C73 H73B 0.9700 .
C73 C74 1.524(10) .
C74 H74A 0.9700 .
C74 H74B 0.9700 .
C74 C75 1.528(11) .
C75 H75A 0.9600 .
C75 H75B 0.9600 .
C75 H75C 0.9600 .
C76 C40 1.384(8) 2_767
C76 H76 0.9300 .

loop_
_geom_torsion_atom_site_label_1
_geom_torsion_atom_site_label_2
_geom_torsion_atom_site_label_3
_geom_torsion_atom_site_label_4
_geom_torsion
_geom_torsion_site_symmetry_1
_geom_torsion_site_symmetry_2
_geom_torsion_site_symmetry_3
_geom_torsion_site_symmetry_4
S1 C10 C11 C12 -1.0(7) . . . .
S1 C13 C14 S2 -0.7(8) . . . .
S1 C13 C14 C15 174.9(6) . . . .
S2 C14 C15 C16 -1.5(8) . . . .
S2 C17 C18 C19 6.2(11) . . . .
C1 C2 C3 C4 -1.8(7) . . . .
C1 C2 C3 C38 176.6(5) . . . 2_576
C1 C2 C38 C3 -176.1(5) . . . 2_576
C1 C22 C23 C24 -170.3(5) . . . .
C1 C30 C31 C32 -171.0(5) . . . .
C2 C1 C9 C4 -0.1(6) . . . .
C2 C1 C9 C8 -179.7(6) . . . .
C2 C1 C22 C23 -54.0(7) . . . .
C2 C1 C30 C31 57.4(7) . . . .
C2 C3 C4 C5 -177.2(6) . . . .
C2 C3 C4 C9 1.8(6) . . . .
C3 C2 C38 C3 0.9(9) . . . 2_576
C3 C4 C5 C6 -179.4(6) . . . .
C3 C4 C9 C1 -1.0(7) . . . .
C3 C4 C9 C8 178.6(5) . . . .
C4 C5 C6 C7 -0.6(9) . . . .
C5 C4 C9 C1 178.1(5) . . . .
C5 C4 C9 C8 -2.3(9) . . . .
C5 C6 C7 C8 0.1(9) . . . .
C5 C6 C7 C10 179.7(6) . . . .
C6 C7 C8 C9 -0.6(9) . . . .
C6 C7 C10 S1 -165.0(5) . . . .
C6 C7 C10 C11 15.4(10) . . . .
C7 C8 C9 C1 -178.7(6) . . . .
C7 C8 C9 C4 1.7(9) . . . .
C7 C10 C11 C12 178.7(6) . . . .
C8 C7 C10 S1 14.7(8) . . . .
C8 C7 C10 C11 -164.9(7) . . . .
C9 C1 C2 C3 1.2(6) . . . .
C9 C1 C2 C38 178.4(6) . . . .
C9 C1 C22 C23 58.1(6) . . . .
C9 C1 C30 C31 -55.1(7) . . . .
C9 C4 C5 C6 1.7(9) . . . .
C10 S1 C13 C12 -0.1(5) . . . .
C10 S1 C13 C14 -177.5(5) . . . .
C10 C7 C8 C9 179.8(6) . . . .
C10 C11 C12 C13 1.0(9) . . . .
C11 C12 C13 S1 -0.5(7) . . . .
C11 C12 C13 C14 176.7(6) . . . .
C12 C13 C14 S2 -177.6(6) . . . .
C12 C13 C14 C15 -2.0(12) . . . .
C13 S1 C10 C7 -179.1(5) . . . .
C13 S1 C10 C11 0.6(5) . . . .
C13 C14 C15 C16 -177.5(6) . . . .
C14 S2 C17 C16 0.2(5) . . . .
C14 S2 C17 C18 178.8(6) . . . .
C14 C15 C16 C17 1.7(9) . . . .
C15 C16 C17 S2 -1.1(8) . . . .
C15 C16 C17 C18 -179.8(6) . . . .
C16 C17 C18 C19 -175.3(7) . . . .
C17 S2 C14 C13 177.0(5) . . . .
C17 S2 C14 C15 0.7(5) . . . .
C17 C18 C19 C20 -177.6(6) . . . .
C17 C18 C19 C21 3.1(11) . . . .
C22 C1 C2 C3 118.8(5) . . . .
C22 C1 C2 C38 -64.0(8) . . . .
C22 C1 C9 C4 -118.9(5) . . . .
C22 C1 C9 C8 61.5(8) . . . .
C22 C1 C30 C31 -178.8(5) . . . .
C22 C23 C24 C25 -172.1(5) . . . .
C23 C24 C25 C26 -172.7(5) . . . .
C24 C25 C26 C27 -160.4(6) . . . .
C25 C26 C27 C28 176.5(6) . . . .
C26 C27 C28 C29 -63.8(8) . . . .
C30 C1 C2 C3 -118.7(5) . . . .
C30 C1 C2 C38 58.5(8) . . . .
C30 C1 C9 C4 117.7(5) . . . .
C30 C1 C9 C8 -61.9(8) . . . .
C30 C1 C22 C23 -176.7(5) . . . .
C30 C31 C32 C33 179.7(6) . . . .
C31 C32 C33 C34 -173.5(6) . . . .
C32 C33 C34 C35 -173.1(7) . . . .
C33 C34 C35 C36 -59.8(11) . . . .
C34 C35 C36 C37 178.9(7) . . . .
C38 C2 C3 C4 -179.3(5) . . . .
C38 C2 C3 C38 -0.9(9) . . . 2_576
C38 C3 C4 C5 4.6(11) 2_576 . . .
C38 C3 C4 C9 -176.4(6) 2_576 . . .
S3 C52 C53 C54 -1.1(7) . . . .
S3 C55 C56 C57 3.2(10) . . . .
S4 C48 C49 C50 -0.2(7) . . . .
S4 C51 C52 S3 2.4(7) . . . .
S4 C51 C52 C53 178.6(5) . . . .
C39 C40 C41 C42 0.6(6) . . . .
C39 C40 C41 C76 179.3(5) . . . .
C39 C60 C61 C62 177.1(5) . . . .
C39 C68 C69 C70 -179.8(5) . . . .
C40 C39 C47 C42 2.4(6) . . . .
C40 C39 C47 C46 -175.3(6) . . . .
C40 C39 C60 C61 -61.1(6) . . . .
C40 C39 C68 C69 61.4(6) . . . .
C40 C41 C42 C43 179.9(6) . . . .
C40 C41 C42 C47 1.0(6) . . . .
C40 C41 C76 C40 -0.6(9) . . . 2_767
C41 C42 C43 C44 -175.1(6) . . . .
C41 C42 C47 C39 -2.2(6) . . . .
C41 C42 C47 C46 175.7(5) . . . .
C42 C41 C76 C40 177.8(6) . . . 2_767
C42 C43 C44 C45 -1.0(8) . . . .
C43 C42 C47 C39 178.7(5) . . . .
C43 C42 C47 C46 -3.4(8) . . . .
C43 C44 C45 C46 -1.9(8) . . . .
C43 C44 C45 C48 175.9(5) . . . .
C44 C45 C46 C47 2.2(9) . . . .
C44 C45 C48 S4 -148.4(5) . . . .
C44 C45 C48 C49 29.1(9) . . . .
C45 C46 C47 C39 177.9(5) . . . .
C45 C46 C47 C42 0.4(9) . . . .
C45 C48 C49 C50 -177.8(6) . . . .
C46 C45 C48 S4 29.4(7) . . . .
C46 C45 C48 C49 -153.2(6) . . . .
C47 C39 C40 C41 -1.8(6) . . . .
C47 C39 C40 C76 176.8(5) . . . 2_767
C47 C39 C60 C61 49.8(6) . . . .
C47 C39 C68 C69 -50.2(7) . . . .
C47 C42 C43 C44 3.7(8) . . . .
C48 S4 C51 C50 0.6(5) . . . .
C48 S4 C51 C52 -178.8(5) . . . .
C48 C45 C46 C47 -175.6(5) . . . .
C48 C49 C50 C51 0.6(8) . . . .
C49 C50 C51 S4 -0.8(7) . . . .
C49 C50 C51 C52 178.5(6) . . . .
C50 C51 C52 S3 -176.8(5) . . . .
C50 C51 C52 C53 -0.5(10) . . . .
C51 S4 C48 C45 177.7(5) . . . .
C51 S4 C48 C49 -0.2(5) . . . .
C51 C52 C53 C54 -177.7(6) . . . .
C52 S3 C55 C54 -0.1(5) . . . .
C52 S3 C55 C56 178.1(5) . . . .
C52 C53 C54 C55 1.1(8) . . . .
C53 C54 C55 S3 -0.5(7) . . . .
C53 C54 C55 C56 -178.8(6) . . . .
C54 C55 C56 C57 -178.8(6) . . . .
C55 S3 C52 C51 177.5(5) . . . .
C55 S3 C52 C53 0.7(5) . . . .
C55 C56 C57 C58 1.6(11) . . . .
C55 C56 C57 C59 -177.6(6) . . . .
C60 C39 C40 C41 115.8(5) . . . .
C60 C39 C40 C76 -65.7(8) . . . 2_767
C60 C39 C47 C42 -115.0(5) . . . .
C60 C39 C47 C46 67.4(8) . . . .
C60 C39 C68 C69 -174.3(5) . . . .
C60 C61 C62 C63 176.4(5) . . . .
C61 C62 C63 C64 163.6(6) . . . .
C62 C63 C64 C65 50.7(10) . . . .
C63 C64 C65 C66 179.8(7) . . . .
C64 C65 C66 C67 173.4(9) . . . .
C68 C39 C40 C41 -119.9(5) . . . .
C68 C39 C40 C76 58.7(7) . . . 2_767
C68 C39 C47 C42 121.0(5) . . . .
C68 C39 C47 C46 -56.6(8) . . . .
C68 C39 C60 C61 174.0(5) . . . .
C68 C69 C70 C71 -169.8(6) . . . .
C69 C70 C71 C72 -61.8(8) . . . .
C70 C71 C72 C73 -175.4(6) . . . .
C71 C72 C73 C74 -178.6(6) . . . .
C72 C73 C74 C75 -178.8(6) . . . .
C76 C40 C41 C42 -178.0(5) 2_767 . . .
C76 C40 C41 C76 0.6(9) 2_767 . . .
C76 C41 C42 C43 1.4(11) . . . .
C76 C41 C42 C47 -177.6(6) . . . .

_cod_database_fobs_code 1559878
